data_4340703
loop_
_publ_author_name
'Jana, Subrata'
'Shaw, Bikash Kumar'
'Bhowmik, Prasanta'
'Harms, Klaus'
'Drew, Michael G. B.'
'Chattopadhyay, Shouvik'
'Saha, Shyamal Kumar'

_publ_section_title
;
 Field-Induced Ferromagnetism and Multiferroic Behavior in End-on
 Pseudohalide-Bridged Dinuclear Copper(II) Complexes with Tridentate
 Schiff Base Blocking Ligands.
;
_journal_issue 16
_journal_name_full 'Inorganic chemistry'
_journal_page_first 8723
_journal_page_last 8734
_journal_paper_doi 10.1021/ic501353g
_journal_volume 53
_journal_year 2014
_chemical_formula_moiety 'C28 H26 Cu2 N6 O2 S2'
_chemical_formula_sum 'C28 H26 Cu2 N6 O2 S2'
_chemical_formula_weight 669.75
_chemical_name_systematic
;

 ?

;
_space_group_IT_number 2
_symmetry_cell_setting triclinic
_symmetry_space_group_name_Hall '-P 1'
_symmetry_space_group_name_H-M 'P -1'
_atom_sites_solution_hydrogens mixed
_atom_sites_solution_primary direct
_atom_sites_solution_secondary difmap
_audit_creation_method SHELXL-97
_cell_angle_alpha 93.394(11)
_cell_angle_beta 97.360(11)
_cell_angle_gamma 90.010(12)
_cell_formula_units_Z 1
_cell_length_a 7.7560(12)
_cell_length_b 8.1836(11)
_cell_length_c 10.7113(13)
_cell_measurement_reflns_used 4927
_cell_measurement_temperature 100(2)
_cell_measurement_theta_max 25.3
_cell_measurement_theta_min 1.92
_cell_volume 673.06(16)
_computing_cell_refinement 'STOE X-AREA'
_computing_data_collection 'STOE X-AREA'
_computing_data_reduction 'STOE X-AREA'
_computing_molecular_graphics 'DIAMOND 3.2g'
_computing_publication_material 'WinGX publication routines (Farrugia, 1999)'
_computing_structure_refinement 'SHELXL-97 (Sheldrick, 2008)'
_computing_structure_solution 'SIR92 (Giacovazzo et al, 1993)'
_diffrn_ambient_temperature 100(2)
_diffrn_detector_area_resol_mean 6.67
_diffrn_measured_fraction_theta_full 0.994
_diffrn_measured_fraction_theta_max 0.994
_diffrn_measurement_device_type 'STOE IPDS 2'
_diffrn_measurement_method 'rotation method'
_diffrn_radiation_monochromator graphite
_diffrn_radiation_source 'fine-focus sealed tube'
_diffrn_radiation_type MoK\a
_diffrn_radiation_wavelength 0.71073
_diffrn_reflns_av_R_equivalents 0.0590
_diffrn_reflns_av_sigmaI/netI 0.1058
_diffrn_reflns_limit_h_max 9
_diffrn_reflns_limit_h_min -9
_diffrn_reflns_limit_k_max 9
_diffrn_reflns_limit_k_min -9
_diffrn_reflns_limit_l_max 12
_diffrn_reflns_limit_l_min -12
_diffrn_reflns_number 5234
_diffrn_reflns_theta_full 25.50
_diffrn_reflns_theta_max 25.50
_diffrn_reflns_theta_min 1.92
_exptl_absorpt_coefficient_mu 1.775
_exptl_absorpt_correction_T_max 0.9477
_exptl_absorpt_correction_T_min 0.7482
_exptl_absorpt_correction_type multi-scan
_exptl_absorpt_process_details
;

[c.f. r.h. blessing, acta cryst. (1995), a51, 33-38]

;
_exptl_crystal_colour 'pale red'
_exptl_crystal_density_diffrn 1.652
_exptl_crystal_density_method 'not measured'
_exptl_crystal_description prism
_exptl_crystal_F_000 342
_exptl_crystal_size_max 0.15
_exptl_crystal_size_mid 0.09
_exptl_crystal_size_min 0.08
_refine_diff_density_max 0.501
_refine_diff_density_min -0.418
_refine_diff_density_rms 0.068
_refine_ls_extinction_method none
_refine_ls_goodness_of_fit_ref 0.750
_refine_ls_hydrogen_treatment mixed
_refine_ls_matrix_type full
_refine_ls_number_parameters 188
_refine_ls_number_reflns 2488
_refine_ls_number_restraints 1
_refine_ls_restrained_S_all 0.750
_refine_ls_R_factor_all 0.0725
_refine_ls_R_factor_gt 0.0354
_refine_ls_shift/su_max 0.000
_refine_ls_shift/su_mean 0.000
_refine_ls_structure_factor_coef Fsqd
_refine_ls_weighting_details 'calc w=1/[\s^2^(Fo^2^)+(0.0274P)^2^+0.0000P] where P=(Fo^2^+2Fc^2^)/3'
_refine_ls_weighting_scheme calc
_refine_ls_wR_factor_gt 0.0664
_refine_ls_wR_factor_ref 0.0724
_reflns_number_gt 1454
_reflns_number_total 2488
_reflns_threshold_expression >2\s(I)
_cod_data_source_file ic501353g_si_002.cif
_cod_data_source_block 3
_cod_depositor_comments 'Adding full bibliography for 4340701--4340704.cif.'
_cod_original_cell_volume 673.07(16)
_cod_database_code 4340703

loop_
_symmetry_equiv_pos_as_xyz
'x, y, z'
'-x, -y, -z'

loop_
_atom_site_label
_atom_site_type_symbol
_atom_site_fract_x
_atom_site_fract_y
_atom_site_fract_z
_atom_site_U_iso_or_equiv
_atom_site_adp_type
_atom_site_occupancy
_atom_site_symmetry_multiplicity
_atom_site_calc_flag
_atom_site_refinement_flags
C22 C 0.8059(5) -0.0656(5) 0.1266(3) 0.0380(10) Uani 1 1 d .
H22 H 0.7087 -0.0836 0.0637 0.046 Uiso 1 1 calc R
C21 C 0.9633(5) -0.1450(4) 0.1054(3) 0.0346(9) Uani 1 1 d .
C12 C 1.1131(5) -0.1294(5) 0.1929(4) 0.0389(10) Uani 1 1 d .
C13 C 1.2680(5) -0.2137(5) 0.1673(4) 0.0404(10) Uani 1 1 d .
H13 H 1.3703 -0.2027 0.2264 0.049 Uiso 1 1 calc R
C14 C 1.2700(5) -0.3102(5) 0.0583(4) 0.0402(10) Uani 1 1 d .
H14 H 1.3736 -0.3663 0.0441 0.048 Uiso 1 1 calc R
C15 C 1.1229(5) -0.3283(5) -0.0329(4) 0.0374(10) Uani 1 1 d .
C16 C 1.1277(6) -0.4286(5) -0.1458(4) 0.0429(11) Uani 1 1 d .
H16 H 1.2315 -0.4851 -0.1588 0.051 Uiso 1 1 calc R
C17 C 0.9873(6) -0.4450(5) -0.2350(4) 0.0463(11) Uani 1 1 d .
H17 H 0.9935 -0.5117 -0.3099 0.056 Uiso 1 1 calc R
C18 C 0.8331(6) -0.3635(5) -0.2164(4) 0.0461(11) Uani 1 1 d .
H18 H 0.7346 -0.3744 -0.2790 0.055 Uiso 1 1 calc R
C19 C 0.8240(6) -0.2668(5) -0.1066(4) 0.0416(10) Uani 1 1 d .
H19 H 0.7178 -0.2135 -0.0949 0.050 Uiso 1 1 calc R
C20 C 0.9678(5) -0.2450(4) -0.0115(3) 0.0360(10) Uani 1 1 d .
C24 C 0.6123(5) 0.1057(5) 0.2329(4) 0.0396(10) Uani 1 1 d .
H24A H 0.5195 0.0393 0.1815 0.048 Uiso 1 1 calc R
H24B H 0.6101 0.2172 0.2015 0.048 Uiso 1 1 calc R
C25 C 0.5852(5) 0.1130(5) 0.3715(4) 0.0433(11) Uani 1 1 d .
H25A H 0.4844 0.1828 0.3856 0.052 Uiso 1 1 calc R
H25B H 0.5633 0.0019 0.3982 0.052 Uiso 1 1 calc R
C2 C 1.2265(6) 0.2729(5) 0.5508(4) 0.0394(10) Uani 1 1 d .
N23 N 0.7833(4) 0.0299(4) 0.2248(3) 0.0359(8) Uani 1 1 d .
N26 N 0.7467(5) 0.1831(4) 0.4440(3) 0.0421(10) Uani 1 1 d D
N1 N 1.1183(5) 0.1822(4) 0.5054(3) 0.0408(9) Uani 1 1 d .
O11 O 1.1274(3) -0.0425(3) 0.3017(2) 0.0391(7) Uani 1 1 d .
S3 S 1.38159(14) 0.39652(13) 0.61335(10) 0.0483(3) Uani 1 1 d .
Cu1 Cu 0.95058(7) 0.08582(6) 0.36788(5) 0.03912(17) Uani 1 1 d .
H26A H 0.743(5) 0.280(3) 0.440(3) 0.032(8) Uiso 1 1 d D
H26B H 0.738(5) 0.159(4) 0.514(3) 0.032(8) Uiso 1 1 d D

loop_
_atom_site_aniso_label
_atom_site_aniso_U_11
_atom_site_aniso_U_22
_atom_site_aniso_U_33
_atom_site_aniso_U_23
_atom_site_aniso_U_13
_atom_site_aniso_U_12
C22 0.044(3) 0.036(2) 0.033(2) 0.0022(18) 0.0032(19) -0.0006(19)
C21 0.039(2) 0.030(2) 0.036(2) 0.0055(18) 0.006(2) 0.0030(18)
C12 0.045(3) 0.036(2) 0.039(2) 0.0042(19) 0.013(2) 0.0048(19)
C13 0.037(2) 0.042(3) 0.044(2) 0.007(2) 0.009(2) 0.0018(19)
C14 0.043(3) 0.036(2) 0.043(2) 0.0019(19) 0.015(2) 0.0039(19)
C15 0.047(3) 0.030(2) 0.037(2) 0.0045(18) 0.011(2) -0.0008(19)
C16 0.052(3) 0.036(3) 0.043(3) -0.0003(19) 0.016(2) 0.004(2)
C17 0.067(3) 0.035(3) 0.040(3) 0.003(2) 0.021(3) 0.002(2)
C18 0.062(3) 0.040(3) 0.036(2) 0.005(2) 0.005(2) 0.005(2)
C19 0.050(3) 0.034(2) 0.041(2) 0.0021(19) 0.006(2) 0.007(2)
C20 0.045(3) 0.030(2) 0.034(2) 0.0048(17) 0.007(2) 0.0035(19)
C24 0.038(2) 0.038(2) 0.043(2) 0.0030(18) 0.0064(19) 0.0068(19)
C25 0.045(3) 0.041(3) 0.047(3) 0.008(2) 0.012(2) 0.010(2)
C2 0.041(3) 0.037(3) 0.045(3) 0.015(2) 0.017(2) 0.008(2)
N23 0.041(2) 0.035(2) 0.0322(18) 0.0056(15) 0.0056(16) 0.0038(16)
N26 0.054(3) 0.031(2) 0.043(2) 0.0045(19) 0.011(2) 0.0059(19)
N1 0.046(2) 0.041(2) 0.037(2) 0.0032(17) 0.0077(18) 0.0039(18)
O11 0.0453(17) 0.0383(17) 0.0336(15) 0.0013(13) 0.0054(13) 0.0081(13)
S3 0.0448(7) 0.0439(7) 0.0557(7) -0.0041(5) 0.0081(6) 0.0034(5)
Cu1 0.0436(3) 0.0396(3) 0.0344(3) 0.0008(2) 0.0066(2) 0.0073(2)

loop_
_atom_type_symbol
_atom_type_description
_atom_type_scat_dispersion_real
_atom_type_scat_dispersion_imag
_atom_type_scat_source
C C 0.0033 0.0016 'International Tables Vol C Tables 4.2.6.8 and 6.1.1.4'
H H 0.0000 0.0000 'International Tables Vol C Tables 4.2.6.8 and 6.1.1.4'
N N 0.0061 0.0033 'International Tables Vol C Tables 4.2.6.8 and 6.1.1.4'
O O 0.0106 0.0060 'International Tables Vol C Tables 4.2.6.8 and 6.1.1.4'
S S 0.1246 0.1234 'International Tables Vol C Tables 4.2.6.8 and 6.1.1.4'
Cu Cu 0.3201 1.2651 'International Tables Vol C Tables 4.2.6.8 and 6.1.1.4'

loop_
_geom_angle_atom_site_label_1
_geom_angle_atom_site_label_2
_geom_angle_atom_site_label_3
_geom_angle
N23 C22 C21 125.6(4)
N23 C22 H22 117.2
C21 C22 H22 117.2
C12 C21 C22 121.8(3)
C20 C21 C12 119.5(3)
C20 C21 C22 118.7(4)
O11 C12 C21 125.7(3)
O11 C12 C13 114.8(4)
C21 C12 C13 119.5(3)
C12 C13 C14 120.6(4)
C12 C13 H13 119.7
C14 C13 H13 119.7
C13 C14 C15 121.8(4)
C13 C14 H14 119.1
C15 C14 H14 119.1
C14 C15 C20 119.1(3)
C14 C15 C16 121.0(4)
C20 C15 C16 119.9(4)
C17 C16 C15 121.4(4)
C17 C16 H16 119.3
C15 C16 H16 119.3
C16 C17 C18 119.9(4)
C16 C17 H17 120.1
C18 C17 H17 120.1
C19 C18 C17 120.0(4)
C19 C18 H18 120.0
C17 C18 H18 120.0
C18 C19 C20 122.1(4)
C18 C19 H19 119.0
C20 C19 H19 119.0
C19 C20 C15 116.8(3)
C19 C20 C21 123.8(3)
C15 C20 C21 119.4(4)
N23 C24 C25 106.7(3)
N23 C24 H24A 110.4
C25 C24 H24A 110.4
N23 C24 H24B 110.4
C25 C24 H24B 110.4
H24A C24 H24B 108.6
N26 C25 C24 106.8(3)
N26 C25 H25A 110.4
C24 C25 H25A 110.4
N26 C25 H25B 110.4
C24 C25 H25B 110.4
H25A C25 H25B 108.6
N1 C2 S3 178.5(4)
C22 N23 C24 119.5(3)
C22 N23 Cu1 127.1(3)
C24 N23 Cu1 113.4(2)
C25 N26 Cu1 108.1(3)
C25 N26 H26A 108(3)
Cu1 N26 H26A 112(3)
C25 N26 H26B 102(3)
Cu1 N26 H26B 116(3)
H26A N26 H26B 110(4)
C2 N1 Cu1 155.2(3)
C12 O11 Cu1 126.9(3)
O11 Cu1 N23 92.74(12)
O11 Cu1 N1 91.60(13)
N23 Cu1 N1 170.04(14)
O11 Cu1 N26 169.94(14)
N23 Cu1 N26 84.68(15)
N1 Cu1 N26 92.52(15)

loop_
_geom_bond_atom_site_label_1
_geom_bond_atom_site_label_2
_geom_bond_distance
C22 N23 1.303(4)
C22 C21 1.420(5)
C22 H22 0.9500
C21 C12 1.397(6)
C21 C20 1.459(5)
C12 O11 1.321(4)
C12 C13 1.434(5)
C13 C14 1.371(5)
C13 H13 0.9500
C14 C15 1.406(6)
C14 H14 0.9500
C15 C20 1.419(5)
C15 C16 1.425(5)
C16 C17 1.354(6)
C16 H16 0.9500
C17 C18 1.399(6)
C17 H17 0.9500
C18 C19 1.388(5)
C18 H18 0.9500
C19 C20 1.415(6)
C19 H19 0.9500
C24 N23 1.474(4)
C24 C25 1.524(5)
C24 H24A 0.9900
C24 H24B 0.9900
C25 N26 1.484(6)
C25 H25A 0.9900
C25 H25B 0.9900
C2 N1 1.161(5)
C2 S3 1.623(5)
N23 Cu1 1.911(3)
N26 Cu1 2.012(4)
N26 H26A 0.80(2)
N26 H26B 0.80(2)
N1 Cu1 1.964(4)
O11 Cu1 1.908(2)

loop_
_geom_hbond_atom_site_label_D
_geom_hbond_atom_site_label_H
_geom_hbond_atom_site_label_A
_geom_hbond_distance_DH
_geom_hbond_distance_HA
_geom_hbond_distance_DA
_geom_hbond_angle_DHA
_geom_hbond_site_symmetry_A
N26 H26A S3 0.80(2) 2.88(3) 3.645(4) 161(4) 2_766
N26 H26B O11 0.80(2) 2.36(3) 3.063(5) 147(3) 2_756

loop_
_geom_torsion_atom_site_label_1
_geom_torsion_atom_site_label_2
_geom_torsion_atom_site_label_3
_geom_torsion_atom_site_label_4
_geom_torsion
N23 C22 C21 C12 1.3(6)
N23 C22 C21 C20 -178.5(3)
C22 C21 C12 O11 -0.1(6)
C20 C21 C12 O11 179.6(3)
C22 C21 C12 C13 179.4(3)
C20 C21 C12 C13 -0.9(6)
O11 C12 C13 C21 179.1(3)
C21 C12 C13 C14 -0.5(6)
C12 C13 C14 C15 1.1(6)
C13 C14 C15 C20 -0.2(6)
C13 C14 C15 C16 179.7(3)
C14 C15 C16 C17 -179.1(4)
C20 C15 C16 C17 0.9(6)
C15 C16 C17 C18 -0.5(6)
C16 C17 C18 C19 -0.3(6)
C17 C18 C19 C20 0.9(6)
C18 C19 C20 C15 -0.6(6)
C18 C19 C20 C21 -179.7(3)
C14 C15 C20 C19 179.7(3)
C16 C15 C20 C19 -0.3(5)
C14 C15 C20 C21 -1.1(5)
C16 C15 C20 C21 178.9(3)
C12 C21 C20 C19 -179.2(4)
C22 C21 C20 C19 0.6(5)
C12 C21 C20 C15 1.7(5)
C22 C21 C20 C15 -178.6(3)
N23 C24 C25 N26 48.4(4)
C21 C22 N23 C24 179.2(3)
C21 C22 N23 Cu1 -1.5(5)
C25 C24 N23 C22 144.9(3)
C25 C24 N23 Cu1 -34.5(4)
C24 C25 N26 Cu1 -40.7(3)
S3 C2 N1 Cu1 -91(15)
C21 C12 O11 Cu1 -0.7(6)
C13 C12 O11 Cu1 179.8(2)
C12 O11 Cu1 N23 0.4(3)
C12 O11 Cu1 N1 -170.6(3)
C12 O11 Cu1 N26 75.2(9)
C22 N23 Cu1 O11 0.7(3)
C24 N23 Cu1 O11 179.9(2)
C22 N23 Cu1 N1 116.4(8)
C24 N23 Cu1 N1 -64.3(9)
C22 N23 Cu1 N26 -169.6(3)
C24 N23 Cu1 N26 9.7(3)
C2 N1 Cu1 O11 81.7(8)
C2 N1 Cu1 N23 -34.1(13)
C2 N1 Cu1 N26 -107.5(8)
C25 N26 Cu1 O11 -57.4(10)
C25 N26 Cu1 N23 18.1(2)
C25 N26 Cu1 N1 -171.5(3)
